data_4061611
_journal_name_full Organometallics
_journal_year 2005
_chemical_formula_sum 'C21 H24 B P'
_chemical_formula_weight 318.18
_space_group_IT_number 19
_symmetry_cell_setting orthorhombic
_symmetry_space_group_name_Hall 'P 2ac 2ab'
_symmetry_space_group_name_H-M 'P 21 21 21'
_cell_angle_alpha 90.00
_cell_angle_beta 90.00
_cell_angle_gamma 90.00
_cell_formula_units_Z 4
_cell_length_a 8.7750(10)
_cell_length_b 13.8610(10)
_cell_length_c 15.1550(10)
_cell_measurement_temperature 293(2)
_cell_volume 1843.3(3)
_diffrn_ambient_temperature 293(2)
_exptl_crystal_density_diffrn 1.147
_cod_depositor_comments
;
The following automatic conversions were performed:
'_symmetry_cell_setting' value 'Orthorhombic' changed to 'orthorhombic'
according to '/home/saulius/struct/CIF-dictionaries/cif_core.dic'
dictionary named 'cif_core.dic' version 2.4.1 from 2010-06-29.

Automatic conversion script
Id: cif_fix_enum 1527 2010-12-29 10:47:43Z saulius 
;
_cod_database_code 4061611

loop_
_symmetry_equiv_pos_as_xyz
'x, y, z'
'-x+1/2, -y, z+1/2'
'-x, y+1/2, -z+1/2'
'x+1/2, -y+1/2, -z'

loop_
_atom_site_label
_atom_site_type_symbol
_atom_site_fract_x
_atom_site_fract_y
_atom_site_fract_z
_atom_site_U_iso_or_equiv
_atom_site_adp_type
_atom_site_occupancy
_atom_site_calc_flag
_atom_site_refinement_flags
_atom_site_disorder_assembly
_atom_site_disorder_group
P P 0.11595(6) 0.12710(4) 0.24079(3) 0.05518(16) Uani 1 d . . .
B B -0.0399(4) 0.2116(2) 0.19866(19) 0.0746(8) Uani 1 d . . .
H1B H -0.0760 0.1891 0.1425 0.089 Uiso 1 calc R . .
H1BA H 0.0008 0.2755 0.1923 0.089 Uiso 1 calc R . .
H1BB H -0.1228 0.2127 0.2400 0.089 Uiso 1 calc R . .
C1 C 0.2779(3) 0.11923(16) 0.16655(11) 0.0567(5) Uani 1 d . . .
C2 C 0.2576(3) 0.16249(18) 0.08403(15) 0.0704(6) Uani 1 d . . .
H2 H 0.139(3) 0.189(2) 0.0826(17) 0.084 Uiso 1 d . . .
C3 C 0.3735(4) 0.1598(2) 0.02177(15) 0.0809(8) Uani 1 d . . .
H3 H 0.380(4) 0.205(2) -0.0369(17) 0.097 Uiso 1 d . . .
C4 C 0.5070(4) 0.1171(2) 0.04018(16) 0.0801(8) Uani 1 d . . .
H4 H 0.585(4) 0.123(2) 0.0113(18) 0.096 Uiso 1 d . . .
C5 C 0.5320(4) 0.0740(2) 0.12174(17) 0.0764(7) Uani 1 d . . .
H5 H 0.638(3) 0.025(2) 0.1382(17) 0.092 Uiso 1 d . . .
C6 C 0.4149(3) 0.07297(16) 0.18585(14) 0.0610(5) Uani 1 d . . .
C7 C 0.4488(3) 0.02107(16) 0.26981(15) 0.0615(5) Uani 1 d . . .
C8 C 0.5167(3) 0.0698(2) 0.33988(15) 0.0726(7) Uani 1 d . . .
H8 H 0.538(3) 0.136(2) 0.3387(18) 0.087 Uiso 1 d . . .
C9 C 0.5526(3) 0.0175(3) 0.41548(18) 0.0843(8) Uani 1 d . . .
H9 H 0.5967 0.0491 0.4632 0.101 Uiso 1 calc R . .
C10 C 0.5250(4) -0.0781(3) 0.4211(2) 0.0960(10) Uani 1 d . . .
H10 H 0.5502 -0.1116 0.4722 0.115 Uiso 1 calc R . .
C11 C 0.4604(4) -0.1254(2) 0.3519(2) 0.0999(10) Uani 1 d . . .
H11 H 0.4426 -0.1914 0.3557 0.120 Uiso 1 calc R . .
C12 C 0.4214(4) -0.07651(19) 0.27683(18) 0.0812(7) Uani 1 d . . .
H12 H 0.3761 -0.1094 0.2302 0.097 Uiso 1 calc R . .
C13 C 0.1881(3) 0.17065(18) 0.34366(13) 0.0613(6) Uani 1 d . . .
C14 C 0.2621(3) 0.25805(19) 0.34565(17) 0.0772(7) Uani 1 d . . .
H14 H 0.2757 0.2923 0.2935 0.093 Uiso 1 calc R . .
C15 C 0.3168(4) 0.2960(3) 0.4242(3) 0.1074(11) Uani 1 d . . .
H15 H 0.389(4) 0.358(3) 0.415(2) 0.129 Uiso 1 d . . .
C16 C 0.2971(5) 0.2486(4) 0.5023(2) 0.1242(15) Uani 1 d . . .
H16 H 0.383(5) 0.284(3) 0.547(2) 0.149 Uiso 1 d . . .
C17 C 0.2244(4) 0.1611(4) 0.50053(19) 0.1124(13) Uani 1 d . . .
H17 H 0.2113 0.1277 0.5532 0.135 Uiso 1 calc R . .
C18 C 0.1698(3) 0.1209(3) 0.42328(16) 0.0829(8) Uani 1 d . . .
H18 H 0.107(4) 0.072(2) 0.433(2) 0.099 Uiso 1 d . . .
C19 C 0.0436(3) 0.00469(16) 0.25732(16) 0.0629(5) Uani 1 d . . .
H19 H 0.119(3) -0.0341(18) 0.2849(16) 0.075 Uiso 1 d . . .
C20 C -0.1096(3) 0.0046(2) 0.30579(18) 0.0807(7) Uani 1 d . . .
H20 H -0.0976 0.0340 0.3627 0.097 Uiso 1 calc R . .
H20A H -0.1443 -0.0606 0.3130 0.097 Uiso 1 calc R . .
H20B H -0.1831 0.0403 0.2721 0.097 Uiso 1 calc R . .
C21 C 0.0255(4) -0.0429(2) 0.16740(18) 0.0882(9) Uani 1 d . . .
H21 H 0.1242 -0.0559 0.1429 0.106 Uiso 1 calc R . .
H21A H -0.0296 -0.0006 0.1288 0.106 Uiso 1 calc R . .
H21B H -0.0297 -0.1023 0.1739 0.106 Uiso 1 calc R . .

loop_
_atom_site_aniso_label
_atom_site_aniso_U_11
_atom_site_aniso_U_22
_atom_site_aniso_U_33
_atom_site_aniso_U_23
_atom_site_aniso_U_13
_atom_site_aniso_U_12
P 0.0558(3) 0.0530(2) 0.0567(3) 0.0061(2) -0.0019(2) 0.0026(2)
B 0.083(2) 0.0720(16) 0.0689(15) 0.0028(13) -0.0159(14) 0.0195(15)
C1 0.0681(13) 0.0576(10) 0.0444(8) 0.0086(8) 0.0007(8) -0.0084(10)
C2 0.0898(18) 0.0693(13) 0.0520(10) 0.0117(9) -0.0047(11) -0.0150(13)
C3 0.102(2) 0.0908(17) 0.0505(11) 0.0055(11) 0.0108(13) -0.0290(17)
C4 0.085(2) 0.0906(18) 0.0646(14) 0.0047(14) 0.0241(12) -0.0129(16)
C5 0.0771(17) 0.0800(17) 0.0721(15) 0.0040(12) 0.0189(13) -0.0020(14)
C6 0.0644(15) 0.0587(11) 0.0599(11) -0.0017(9) 0.0058(9) -0.0089(10)
C7 0.0571(12) 0.0663(12) 0.0609(11) 0.0070(10) 0.0108(10) 0.0064(10)
C8 0.0631(15) 0.0924(18) 0.0623(13) 0.0085(13) 0.0012(11) 0.0081(13)
C9 0.0680(16) 0.117(2) 0.0677(14) 0.0038(15) -0.0030(12) 0.0238(16)
C10 0.0791(19) 0.128(3) 0.0813(18) 0.0291(19) 0.0081(15) 0.0236(18)
C11 0.106(2) 0.0820(18) 0.111(2) 0.0418(18) 0.0003(19) 0.0042(18)
C12 0.093(2) 0.0733(15) 0.0768(14) 0.0138(12) 0.0018(13) 0.0075(13)
C13 0.0561(13) 0.0792(14) 0.0486(10) 0.0019(9) 0.0030(9) 0.0215(11)
C14 0.0847(18) 0.0715(14) 0.0754(14) -0.0081(12) -0.0234(13) 0.0098(14)
C15 0.101(2) 0.103(2) 0.118(3) -0.044(2) -0.040(2) 0.0158(19)
C16 0.103(3) 0.186(4) 0.084(2) -0.053(3) -0.033(2) 0.041(3)
C17 0.080(2) 0.198(4) 0.0587(15) -0.004(2) -0.0158(14) 0.017(3)
C18 0.0641(15) 0.126(2) 0.0584(12) 0.0324(15) -0.0001(10) 0.0070(16)
C19 0.0609(13) 0.0578(11) 0.0700(13) 0.0067(10) 0.0088(11) 0.0049(10)
C20 0.0721(16) 0.0814(15) 0.0885(16) 0.0053(12) 0.0210(14) 0.0039(14)
C21 0.098(2) 0.0708(15) 0.0956(19) -0.0138(14) 0.0243(16) -0.0183(15)

loop_
_geom_bond_atom_site_label_1
_geom_bond_atom_site_label_2
_geom_bond_distance
_geom_bond_site_symmetry_2
_geom_bond_publ_flag
P C13 1.788(2) . ?
P C1 1.816(2) . ?
P C19 1.829(2) . ?
P B 1.910(3) . ?
B H1B 0.9600 . ?
B H1BA 0.9600 . ?
B H1BB 0.9600 . ?
C1 C6 1.394(3) . ?
C1 C2 1.398(3) . ?
C2 C3 1.388(4) . ?
C2 H2 1.10(3) . ?
C3 C4 1.342(4) . ?
C3 H3 1.09(3) . ?
C4 C5 1.390(4) . ?
C4 H4 0.81(3) . ?
C5 C6 1.414(3) . ?
C5 H5 1.18(3) . ?
C6 C7 1.492(3) . ?
C7 C12 1.378(3) . ?
C7 C8 1.393(4) . ?
C8 C9 1.392(4) . ?
C8 H8 0.93(3) . ?
C9 C10 1.350(5) . ?
C9 H9 0.9300 . ?
C10 C11 1.361(5) . ?
C10 H10 0.9300 . ?
C11 C12 1.368(4) . ?
C11 H11 0.9300 . ?
C12 H12 0.9300 . ?
C13 C14 1.375(4) . ?
C13 C18 1.399(3) . ?
C14 C15 1.388(4) . ?
C14 H14 0.9300 . ?
C15 C16 1.365(6) . ?
C15 H15 1.07(4) . ?
C16 C17 1.370(7) . ?
C16 H16 1.13(4) . ?
C17 C18 1.382(5) . ?
C17 H17 0.9300 . ?
C18 H18 0.88(3) . ?
C19 C21 1.522(4) . ?
C19 C20 1.532(3) . ?
C19 H19 0.95(3) . ?
C20 H20 0.9600 . ?
C20 H20A 0.9600 . ?
C20 H20B 0.9600 . ?
C21 H21 0.9600 . ?
C21 H21A 0.9600 . ?
C21 H21B 0.9600 . ?
